data_7158532
loop_
_publ_author_name
'Wang, Hui'
'Yao, Yunfei'
'You, Yi'
'Huang, Yangjie'
'Weng, Zhiqiang'

_publ_section_title
;
 An aerobic copper-mediated domino process for the synthesis of
 3-(trifluoromethylseleno)indoles.
;
_journal_issue 10
_journal_name_full 'Organic &amp; biomolecular chemistry'
_journal_page_first 2115
_journal_page_last 2120
_journal_paper_doi 10.1039/d2ob00063f
_journal_volume 20
_journal_year 2022
_chemical_formula_moiety 'C22 H15 Br F3 N O2 S Se'
_chemical_formula_sum 'C22 H15 Br F3 N O2 S Se'
_chemical_formula_weight 573.28
_chemical_name_systematic P1
_space_group_crystal_system triclinic
_space_group_IT_number 2
_space_group_name_Hall '-P 1'
_space_group_name_H-M_alt 'P -1'
_atom_sites_solution_hydrogens geom
_atom_sites_solution_primary direct
_atom_sites_solution_secondary difmap
_audit_creation_date 2021-05-17
_audit_creation_method
;
Olex2 1.2
(compiled 2018.05.29 svn.r3508 for OlexSys, GUI svn.r5506)
;
_audit_update_record
;
2021-05-17 deposited with the CCDC.	2022-02-18 downloaded from the CCDC.
;
_cell_angle_alpha 72.001(2)
_cell_angle_beta 83.060(2)
_cell_angle_gamma 79.877(2)
_cell_formula_units_Z 2
_cell_length_a 9.0368(4)
_cell_length_b 9.7879(5)
_cell_length_c 12.8089(6)
_cell_measurement_reflns_used 9882
_cell_measurement_temperature 296(2)
_cell_measurement_theta_max 66.616
_cell_measurement_theta_min 3.638
_cell_volume 1058.06(9)
_computing_cell_refinement 'SAINT V8.38A (?, 2016)'
_computing_data_reduction 'SAINT V8.38A (?, 2016)'
_computing_molecular_graphics 'Olex2 (Dolomanov et al., 2009)'
_computing_publication_material 'Olex2 (Dolomanov et al., 2009)'
_computing_structure_refinement 'XL (Sheldrick, 2008)'
_computing_structure_solution 'SHELXS-97 (Sheldrick, 1990)'
_diffrn_ambient_temperature 296.15
_diffrn_measured_fraction_theta_full 0.986
_diffrn_measured_fraction_theta_max 0.986
_diffrn_measurement_device_type 'CCD area detector'
_diffrn_measurement_method 'phi and omega scans'
_diffrn_radiation_monochromator graphite
_diffrn_radiation_type CuK\a
_diffrn_radiation_wavelength 1.54178
_diffrn_reflns_av_R_equivalents 0.0301
_diffrn_reflns_av_unetI/netI 0.0204
_diffrn_reflns_limit_h_max 10
_diffrn_reflns_limit_h_min -10
_diffrn_reflns_limit_k_max 11
_diffrn_reflns_limit_k_min -11
_diffrn_reflns_limit_l_max 15
_diffrn_reflns_limit_l_min -15
_diffrn_reflns_number 21152
_diffrn_reflns_theta_full 66.61
_diffrn_reflns_theta_max 66.61
_diffrn_reflns_theta_min 3.64
_diffrn_source 'fine-focus sealed tube'
_exptl_absorpt_coefficient_mu 5.960
_exptl_absorpt_correction_T_max 0.7528
_exptl_absorpt_correction_T_min 0.5242
_exptl_absorpt_correction_type multi-scan
_exptl_absorpt_process_details 'SADABS-2016/2 (Bruker,2016/2) was used for absorption correction.'
_exptl_crystal_colour 'clear light black'
_exptl_crystal_colour_lustre clear
_exptl_crystal_colour_modifier light
_exptl_crystal_colour_primary black
_exptl_crystal_density_diffrn 1.799
_exptl_crystal_density_method 'not measured'
_exptl_crystal_description block
_exptl_crystal_F_000 564
_exptl_crystal_size_max 0.05
_exptl_crystal_size_mid 0.04
_exptl_crystal_size_min 0.01
_refine_diff_density_max 1.249
_refine_diff_density_min -0.379
_refine_diff_density_rms 0.062
_refine_ls_extinction_coef 0.00147(17)
_refine_ls_extinction_expression Fc^*^=kFc[1+0.001xFc^2^\l^3^/sin(2\q)]^-1/4^
_refine_ls_extinction_method SHELXL
_refine_ls_goodness_of_fit_ref 1.090
_refine_ls_hydrogen_treatment constr
_refine_ls_matrix_type full
_refine_ls_number_parameters 282
_refine_ls_number_reflns 3696
_refine_ls_number_restraints 0
_refine_ls_restrained_S_all 1.090
_refine_ls_R_factor_all 0.0258
_refine_ls_R_factor_gt 0.0248
_refine_ls_shift/su_max 0.001
_refine_ls_shift/su_mean 0.000
_refine_ls_structure_factor_coef Fsqd
_refine_ls_weighting_details 'calc w=1/[\s^2^(Fo^2^)+(0.0272P)^2^+0.9950P] where P=(Fo^2^+2Fc^2^)/3'
_refine_ls_weighting_scheme calc
_refine_ls_wR_factor_gt 0.0621
_refine_ls_wR_factor_ref 0.0627
_reflns_number_gt 3574
_reflns_number_total 3696
_reflns_threshold_expression >2sigma(I)
_cod_data_source_file d2ob00063f2.cif
_cod_data_source_block 3secf3
_cod_depositor_comments 'Adding full bibliography for 7158532.cif.'
_cod_database_code 7158532
_olex2_refinement_description
;
1. Fixed Uiso
 At 1.2 times of:
  All C(H) groups
 At 1.5 times of:
  All C(H,H,H) groups
2.a Aromatic/amide H refined with riding coordinates:
 C17(H17), C13(H13), C10(H10), C4(H4), C16(H16), C20(H20), C7(H7), C11(H11),
 C19(H19), C14(H14), C5(H5), C6(H6)
2.b Idealised Me refined as rotating group:
 C21(H21A,H21B,H21C)
;
_olex2_submission_special_instructions 'No special instructions were received'

loop_
_space_group_symop_id
_space_group_symop_operation_xyz
1 'x, y, z'
2 '-x, -y, -z'

loop_
_atom_site_label
_atom_site_type_symbol
_atom_site_fract_x
_atom_site_fract_y
_atom_site_fract_z
_atom_site_U_iso_or_equiv
_atom_site_adp_type
_atom_site_occupancy
_atom_site_calc_flag
_atom_site_disorder_assembly
_atom_site_disorder_group
_atom_site_refinement_flags_posn
Se1 Se 0.82247(2) 0.71084(3) 0.91882(2) 0.02964(9) Uani 1 d . . .
Br1 Br 1.09142(3) 0.78351(3) 0.38956(2) 0.03767(10) Uani 1 d . . .
S1 S 0.34968(6) 0.71800(5) 0.66640(4) 0.02089(12) Uani 1 d . . .
O2 O 0.19960(17) 0.78558(16) 0.68488(12) 0.0267(3) Uani 1 d . . .
O1 O 0.43838(18) 0.77577(17) 0.56803(12) 0.0278(3) Uani 1 d . . .
F1 F 0.7365(2) 1.00393(18) 0.82073(14) 0.0569(5) Uani 1 d . . .
F3 F 0.6843(2) 0.94177(19) 0.99212(15) 0.0645(5) Uani 1 d . . .
N1 N 0.44428(19) 0.72245(19) 0.77074(13) 0.0195(4) Uani 1 d . . .
F2 F 0.9133(2) 0.9537(2) 0.9292(2) 0.0824(7) Uani 1 d . . .
C3 C 0.4947(2) 0.6977(2) 0.94558(16) 0.0197(4) Uani 1 d . . .
C1 C 0.6005(2) 0.7233(2) 0.77028(16) 0.0195(4) Uani 1 d . . .
C8 C 0.3790(2) 0.7044(2) 0.87988(16) 0.0195(4) Uani 1 d . . .
C12 C 0.9357(2) 0.7646(3) 0.50502(17) 0.0246(4) Uani 1 d . . .
C9 C 0.7101(2) 0.7386(2) 0.67315(16) 0.0203(4) Uani 1 d . . .
C17 C 0.4670(3) 0.3057(3) 0.66202(18) 0.0276(5) Uani 1 d . . .
H17 H 0.5489 0.2505 0.6357 0.033 Uiso 1 calc . . R
C13 C 0.8369(3) 0.8868(2) 0.51215(18) 0.0284(5) Uani 1 d . . .
H13 H 0.8462 0.9768 0.4613 0.034 Uiso 1 calc . . R
C15 C 0.3473(2) 0.5328(2) 0.68645(16) 0.0212(4) Uani 1 d . . .
C10 C 0.8131(3) 0.6179(2) 0.66422(17) 0.0251(5) Uani 1 d . . .
H10 H 0.8060 0.5280 0.7157 0.030 Uiso 1 calc . . R
C4 C 0.4623(2) 0.6875(2) 1.05723(17) 0.0236(4) Uani 1 d . . .
H4 H 0.5382 0.6841 1.1014 0.028 Uiso 1 calc . . R
C2 C 0.6306(2) 0.7094(2) 0.87515(17) 0.0211(4) Uani 1 d . . .
C16 C 0.4700(3) 0.4516(2) 0.64586(17) 0.0254(5) Uani 1 d . . .
H16 H 0.5526 0.4947 0.6085 0.030 Uiso 1 calc . . R
C20 C 0.2227(2) 0.4707(2) 0.74120(18) 0.0257(5) Uani 1 d . . .
H20 H 0.1410 0.5260 0.7676 0.031 Uiso 1 calc . . R
C7 C 0.2314(2) 0.6970(3) 0.92317(18) 0.0269(5) Uani 1 d . . .
H7 H 0.1553 0.6995 0.8796 0.032 Uiso 1 calc . . R
C11 C 0.9259(3) 0.6300(2) 0.57994(18) 0.0267(5) Uani 1 d . . .
H11 H 0.9937 0.5491 0.5739 0.032 Uiso 1 calc . . R
C19 C 0.2219(3) 0.3243(3) 0.75590(19) 0.0283(5) Uani 1 d . . .
H19 H 0.1386 0.2817 0.7925 0.034 Uiso 1 calc . . R
C14 C 0.7236(2) 0.8729(2) 0.59636(18) 0.0270(5) Uani 1 d . . .
H14 H 0.6559 0.9542 0.6017 0.032 Uiso 1 calc . . R
C18 C 0.3435(3) 0.2401(2) 0.71697(18) 0.0272(5) Uani 1 d . . .
C5 C 0.3156(3) 0.6828(2) 1.09976(17) 0.0266(5) Uani 1 d . . .
H5 H 0.2915 0.6775 1.1734 0.032 Uiso 1 calc . . R
C6 C 0.2021(3) 0.6857(3) 1.03369(19) 0.0296(5) Uani 1 d . . .
H6 H 0.1041 0.6800 1.0650 0.036 Uiso 1 calc . . R
C22 C 0.7872(3) 0.9151(3) 0.9145(2) 0.0373(6) Uani 1 d . . .
C21 C 0.3432(3) 0.0808(3) 0.7349(2) 0.0388(6) Uani 1 d . . .
H21A H 0.3781 0.0573 0.6679 0.058 Uiso 1 calc . . GR
H21B H 0.2426 0.0585 0.7567 0.058 Uiso 1 calc . . GR
H21C H 0.4086 0.0251 0.7917 0.058 Uiso 1 calc . . GR

loop_
_atom_site_aniso_label
_atom_site_aniso_U_11
_atom_site_aniso_U_22
_atom_site_aniso_U_33
_atom_site_aniso_U_23
_atom_site_aniso_U_13
_atom_site_aniso_U_12
Se1 0.01944(13) 0.04053(16) 0.03137(15) -0.01280(11) -0.00682(9) -0.00329(10)
Br1 0.03470(15) 0.04598(17) 0.03212(15) -0.01273(11) 0.01352(10) -0.01395(11)
S1 0.0242(3) 0.0197(3) 0.0181(2) -0.00255(18) -0.00746(19) -0.00300(19)
O2 0.0258(8) 0.0232(8) 0.0300(8) -0.0054(6) -0.0112(6) 0.0014(6)
O1 0.0348(8) 0.0291(8) 0.0180(7) -0.0010(6) -0.0056(6) -0.0089(7)
F1 0.0834(13) 0.0393(9) 0.0450(9) 0.0022(7) -0.0148(9) -0.0201(9)
F3 0.0928(14) 0.0424(10) 0.0543(10) -0.0182(8) 0.0199(10) -0.0090(9)
N1 0.0194(8) 0.0237(9) 0.0160(8) -0.0057(7) -0.0031(6) -0.0035(7)
F2 0.0536(11) 0.0678(13) 0.149(2) -0.0505(14) -0.0396(13) -0.0153(10)
C3 0.0214(10) 0.0162(9) 0.0202(10) -0.0029(8) -0.0037(8) -0.0027(8)
C1 0.0200(10) 0.0159(10) 0.0216(10) -0.0036(8) -0.0032(8) -0.0027(8)
C8 0.0214(10) 0.0172(10) 0.0189(10) -0.0037(8) -0.0018(8) -0.0026(8)
C12 0.0222(10) 0.0328(12) 0.0195(10) -0.0082(9) 0.0021(8) -0.0075(9)
C9 0.0208(10) 0.0221(10) 0.0187(10) -0.0055(8) -0.0025(8) -0.0047(8)
C17 0.0319(12) 0.0289(12) 0.0229(10) -0.0115(9) -0.0042(9) 0.0014(9)
C13 0.0309(12) 0.0229(11) 0.0264(11) 0.0015(9) 0.0010(9) -0.0082(9)
C15 0.0252(10) 0.0210(10) 0.0180(9) -0.0047(8) -0.0079(8) -0.0025(8)
C10 0.0313(11) 0.0193(10) 0.0217(10) -0.0024(8) -0.0004(8) -0.0032(9)
C4 0.0275(11) 0.0241(11) 0.0181(10) -0.0036(8) -0.0044(8) -0.0038(9)
C2 0.0190(10) 0.0229(10) 0.0210(10) -0.0046(8) -0.0045(8) -0.0033(8)
C16 0.0282(11) 0.0298(12) 0.0189(10) -0.0074(9) -0.0025(8) -0.0050(9)
C20 0.0232(10) 0.0260(11) 0.0285(11) -0.0088(9) -0.0054(9) -0.0016(9)
C7 0.0216(11) 0.0330(12) 0.0263(11) -0.0077(9) -0.0030(8) -0.0058(9)
C11 0.0300(11) 0.0240(11) 0.0241(11) -0.0074(9) -0.0001(9) 0.0005(9)
C19 0.0273(11) 0.0283(12) 0.0311(12) -0.0078(9) -0.0050(9) -0.0086(9)
C14 0.0265(11) 0.0210(11) 0.0292(11) -0.0038(9) 0.0004(9) -0.0001(9)
C18 0.0360(12) 0.0236(11) 0.0242(11) -0.0076(9) -0.0106(9) -0.0034(9)
C5 0.0327(12) 0.0262(11) 0.0191(10) -0.0047(8) 0.0026(9) -0.0059(9)
C6 0.0233(11) 0.0340(13) 0.0301(12) -0.0081(10) 0.0047(9) -0.0071(9)
C22 0.0345(13) 0.0421(15) 0.0374(13) -0.0091(11) -0.0080(10) -0.0120(11)
C21 0.0478(15) 0.0259(13) 0.0457(15) -0.0132(11) -0.0093(12) -0.0041(11)

loop_
_atom_type_symbol
_atom_type_description
_atom_type_scat_dispersion_real
_atom_type_scat_dispersion_imag
_atom_type_scat_source
C C 0.0181 0.0091 'International Tables Vol C Tables 4.2.6.8 and 6.1.1.4'
H H 0.0000 0.0000 'International Tables Vol C Tables 4.2.6.8 and 6.1.1.4'
Br Br -0.6763 1.2805 'International Tables Vol C Tables 4.2.6.8 and 6.1.1.4'
F F 0.0727 0.0534 'International Tables Vol C Tables 4.2.6.8 and 6.1.1.4'
N N 0.0311 0.0180 'International Tables Vol C Tables 4.2.6.8 and 6.1.1.4'
O O 0.0492 0.0322 'International Tables Vol C Tables 4.2.6.8 and 6.1.1.4'
S S 0.3331 0.5567 'International Tables Vol C Tables 4.2.6.8 and 6.1.1.4'
Se Se -0.7943 1.1372 'International Tables Vol C Tables 4.2.6.8 and 6.1.1.4'

loop_
_geom_angle_atom_site_label_1
_geom_angle_atom_site_label_2
_geom_angle_atom_site_label_3
_geom_angle
_geom_angle_site_symmetry_1
_geom_angle_site_symmetry_3
_geom_angle_publ_flag
C2 Se1 C22 95.70(10) . . ?
O2 S1 N1 105.51(9) . . ?
O2 S1 C15 108.68(10) . . ?
O1 S1 O2 120.79(9) . . ?
O1 S1 N1 106.14(9) . . ?
O1 S1 C15 109.78(10) . . ?
N1 S1 C15 104.67(9) . . ?
C1 N1 S1 127.26(14) . . ?
C1 N1 C8 108.72(16) . . ?
C8 N1 S1 123.45(14) . . ?
C8 C3 C4 120.18(19) . . ?
C8 C3 C2 106.88(17) . . ?
C4 C3 C2 132.89(19) . . ?
N1 C1 C9 125.99(17) . . ?
C2 C1 N1 107.34(17) . . ?
C2 C1 C9 126.66(19) . . ?
C3 C8 N1 107.22(17) . . ?
C7 C8 N1 131.19(19) . . ?
C7 C8 C3 121.57(19) . . ?
C13 C12 Br1 118.89(17) . . ?
C11 C12 Br1 119.19(16) . . ?
C11 C12 C13 121.9(2) . . ?
C10 C9 C1 119.03(18) . . ?
C14 C9 C1 121.81(18) . . ?
C14 C9 C10 118.82(19) . . ?
C16 C17 C18 121.1(2) . . ?
C12 C13 C14 118.8(2) . . ?
C16 C15 S1 119.36(17) . . ?
C20 C15 S1 119.35(16) . . ?
C20 C15 C16 121.3(2) . . ?
C11 C10 C9 121.0(2) . . ?
C5 C4 C3 118.3(2) . . ?
C3 C2 Se1 125.56(15) . . ?
C1 C2 Se1 124.60(16) . . ?
C1 C2 C3 109.82(18) . . ?
C17 C16 C15 118.9(2) . . ?
C15 C20 C19 118.8(2) . . ?
C6 C7 C8 117.3(2) . . ?
C12 C11 C10 118.7(2) . . ?
C20 C19 C18 121.3(2) . . ?
C13 C14 C9 120.8(2) . . ?
C17 C18 C19 118.7(2) . . ?
C17 C18 C21 120.3(2) . . ?
C19 C18 C21 121.0(2) . . ?
C4 C5 C6 120.8(2) . . ?
C7 C6 C5 121.8(2) . . ?
F1 C22 Se1 113.53(18) . . ?
F1 C22 F3 104.9(2) . . ?
F3 C22 Se1 112.63(18) . . ?
F2 C22 Se1 109.50(19) . . ?
F2 C22 F1 108.1(2) . . ?
F2 C22 F3 107.9(2) . . ?

loop_
_geom_bond_atom_site_label_1
_geom_bond_atom_site_label_2
_geom_bond_distance
_geom_bond_site_symmetry_2
_geom_bond_publ_flag
Se1 C2 1.889(2) . ?
Se1 C22 1.953(3) . ?
Br1 C12 1.903(2) . ?
S1 O2 1.4272(16) . ?
S1 O1 1.4230(16) . ?
S1 N1 1.6864(17) . ?
S1 C15 1.754(2) . ?
F1 C22 1.325(3) . ?
F3 C22 1.331(3) . ?
N1 C1 1.413(3) . ?
N1 C8 1.420(3) . ?
F2 C22 1.313(3) . ?
C3 C8 1.400(3) . ?
C3 C4 1.401(3) . ?
C3 C2 1.433(3) . ?
C1 C9 1.480(3) . ?
C1 C2 1.363(3) . ?
C8 C7 1.386(3) . ?
C12 C13 1.381(3) . ?
C12 C11 1.380(3) . ?
C9 C10 1.395(3) . ?
C9 C14 1.393(3) . ?
C17 C16 1.383(3) . ?
C17 C18 1.392(3) . ?
C13 C14 1.386(3) . ?
C15 C16 1.392(3) . ?
C15 C20 1.384(3) . ?
C10 C11 1.384(3) . ?
C4 C5 1.374(3) . ?
C20 C19 1.387(3) . ?
C7 C6 1.382(3) . ?
C19 C18 1.392(3) . ?
C18 C21 1.504(3) . ?
C5 C6 1.398(3) . ?
